data_4083234
loop_
_publ_author_name
'Roemer, Max'
'Heinrich, Darina'
'Kang, Youn Kyung'
'Chung, Young Keun'
'Lentz, Dieter'

_publ_section_title
;
 Bulky-Alkyl-Substituted Bis(trifluorovinyl)ferrocenes:
 Redox-Autocatalytic Formation of Fluorinated Ferrocenophanes
;
_journal_issue 4
_journal_name_full Organometallics
_journal_page_first 1500
_journal_paper_doi 10.1021/om2009765
_journal_volume 31
_journal_year 2012
_chemical_formula_moiety 'C22 H25 F7 Fe'
_chemical_formula_sum 'C22 H25 F7 Fe'
_chemical_formula_weight 478.27
_chemical_name_systematic
;
 ?
;
_space_group_IT_number 14
_symmetry_cell_setting monoclinic
_symmetry_space_group_name_Hall '-P 2ybc'
_symmetry_space_group_name_H-M 'P 1 21/c 1'
_atom_sites_solution_hydrogens geom
_atom_sites_solution_primary direct
_atom_sites_solution_secondary difmap
_audit_creation_method SHELXL-97
_cell_angle_alpha 90.00
_cell_angle_beta 100.453(4)
_cell_angle_gamma 90.00
_cell_formula_units_Z 8
_cell_length_a 13.680(2)
_cell_length_b 17.241(3)
_cell_length_c 17.751(3)
_cell_measurement_reflns_used 986
_cell_measurement_temperature 133(2)
_cell_measurement_theta_max 30.47
_cell_measurement_theta_min 2.80
_cell_volume 4117.2(12)
_computing_cell_refinement 'SAINT (Bruker-AXS)'
_computing_data_collection 'SMART (Bruker-AXS)'
_computing_data_reduction 'SAINT (Bruker-AXS)'
_computing_structure_refinement 'SHELXL-97 (Sheldrick, 1997)'
_computing_structure_solution 'SHELXS-97 (Sheldrick, 1990)'
_diffrn_ambient_temperature 133(2)
_diffrn_measured_fraction_theta_full 0.998
_diffrn_measured_fraction_theta_max 0.998
_diffrn_measurement_device_type 'SMART CCD Bruker-AXS'
_diffrn_measurement_method 'omega scan'
_diffrn_radiation_monochromator graphite
_diffrn_radiation_source 'sealed tube'
_diffrn_radiation_type MoK\a
_diffrn_radiation_wavelength 0.71073
_diffrn_reflns_av_R_equivalents 0.0191
_diffrn_reflns_av_sigmaI/netI 0.0187
_diffrn_reflns_limit_h_max 18
_diffrn_reflns_limit_h_min -14
_diffrn_reflns_limit_k_max 22
_diffrn_reflns_limit_k_min -22
_diffrn_reflns_limit_l_max 23
_diffrn_reflns_limit_l_min -23
_diffrn_reflns_number 35679
_diffrn_reflns_theta_full 28.28
_diffrn_reflns_theta_max 28.28
_diffrn_reflns_theta_min 1.66
_exptl_absorpt_coefficient_mu 0.800
_exptl_absorpt_correction_T_max 0.8622
_exptl_absorpt_correction_T_min 0.7447
_exptl_absorpt_correction_type multi-scan
_exptl_absorpt_process_details 'SADABS (Bruker-AXS)'
_exptl_crystal_colour yellow
_exptl_crystal_density_diffrn 1.543
_exptl_crystal_density_method 'not measured'
_exptl_crystal_description platelet
_exptl_crystal_F_000 1968
_exptl_crystal_size_max 0.58
_exptl_crystal_size_mid 0.38
_exptl_crystal_size_min 0.07
_refine_diff_density_max 3.116
_refine_diff_density_min -1.317
_refine_diff_density_rms 0.127
_refine_ls_extinction_method none
_refine_ls_goodness_of_fit_ref 1.031
_refine_ls_hydrogen_treatment constr
_refine_ls_matrix_type full
_refine_ls_number_parameters 553
_refine_ls_number_reflns 10196
_refine_ls_number_restraints 0
_refine_ls_restrained_S_all 1.031
_refine_ls_R_factor_all 0.0757
_refine_ls_R_factor_gt 0.0632
_refine_ls_shift/su_max 0.001
_refine_ls_shift/su_mean 0.000
_refine_ls_structure_factor_coef Fsqd
_refine_ls_weighting_details 'calc w=1/[\s^2^(Fo^2^)+(0.1054P)^2^+14.1134P] where P=(Fo^2^+2Fc^2^)/3'
_refine_ls_weighting_scheme calc
_refine_ls_wR_factor_gt 0.1752
_refine_ls_wR_factor_ref 0.1904
_reflns_number_gt 8528
_reflns_number_total 10196
_reflns_threshold_expression >2sigma(I)
_cod_data_source_file 6e.cif
_cod_data_source_block gzf
_cod_original_sg_symbol_H-M P21/c
_cod_database_code 4083234

loop_
_symmetry_equiv_pos_as_xyz
'x, y, z'
'-x, y+1/2, -z+1/2'
'-x, -y, -z'
'x, -y-1/2, z-1/2'

loop_
_atom_site_label
_atom_site_type_symbol
_atom_site_fract_x
_atom_site_fract_y
_atom_site_fract_z
_atom_site_U_iso_or_equiv
_atom_site_adp_type
_atom_site_occupancy
_atom_site_symmetry_multiplicity
_atom_site_calc_flag
_atom_site_refinement_flags
Fe1 Fe 0.36204(3) 0.79583(2) 0.73567(3) 0.01713(13) Uani 1 1 d .
Fe2 Fe 0.88046(3) 0.94777(2) 0.74406(2) 0.01487(12) Uani 1 1 d .
C10A C 0.3593(3) 0.88709(19) 0.6638(2) 0.0274(7) Uani 1 1 d .
C9A C 0.3114(3) 0.90746(19) 0.7263(2) 0.0247(7) Uani 1 1 d .
H9A H 0.2442 0.9237 0.7222 0.030 Uiso 1 1 calc R
C8A C 0.3819(2) 0.89925(18) 0.7961(2) 0.0211(6) Uani 1 1 d .
C7A C 0.4730(2) 0.87449(19) 0.7749(2) 0.0216(6) Uani 1 1 d .
H7A H 0.5359 0.8626 0.8114 0.026 Uiso 1 1 calc R
C6A C 0.4593(3) 0.8669(2) 0.6937(2) 0.0257(7) Uani 1 1 d .
H6A H 0.5107 0.8505 0.6634 0.031 Uiso 1 1 calc R
C11A C 0.3194(4) 0.8950(2) 0.5795(2) 0.0385(9) Uani 1 1 d .
C12A C 0.2701(3) 0.8254(2) 0.5351(2) 0.0335(8) Uani 1 1 d .
C13A C 0.1808(4) 0.7859(3) 0.5607(2) 0.0455(11) Uani 1 1 d .
C14A C 0.1965(3) 0.7135(3) 0.6063(3) 0.0403(10) Uani 1 1 d .
H14A H 0.2217 0.6744 0.5729 0.048 Uiso 1 1 calc R
C1A C 0.2694(3) 0.71319(19) 0.6813(2) 0.0250(7) Uani 1 1 d .
C2A C 0.3695(2) 0.68695(18) 0.69040(19) 0.0211(6) Uani 1 1 d .
H2A H 0.4052 0.6729 0.6479 0.025 Uiso 1 1 calc R
C3A C 0.4115(2) 0.68603(18) 0.77025(18) 0.0180(6) Uani 1 1 d .
C4A C 0.3349(2) 0.71127(18) 0.8104(2) 0.0211(6) Uani 1 1 d .
H4A H 0.3419 0.7171 0.8672 0.025 Uiso 1 1 calc R
C5A C 0.2476(2) 0.72829(19) 0.7551(2) 0.0256(7) Uani 1 1 d .
H5A H 0.1826 0.7471 0.7665 0.031 Uiso 1 1 calc R
C19A C 0.3663(2) 0.9230(2) 0.8752(2) 0.0251(7) Uani 1 1 d .
C20A C 0.4389(3) 0.8825(2) 0.9382(2) 0.0316(8) Uani 1 1 d .
H26A H 0.5070 0.8973 0.9345 0.047 Uiso 1 1 calc R
H24A H 0.4314 0.8262 0.9322 0.047 Uiso 1 1 calc R
H25A H 0.4250 0.8980 0.9883 0.047 Uiso 1 1 calc R
C22A C 0.3847(3) 1.0114(2) 0.8822(2) 0.0338(8) Uani 1 1 d .
H31A H 0.3381 1.0383 0.8422 0.051 Uiso 1 1 calc R
H30A H 0.4530 1.0229 0.8762 0.051 Uiso 1 1 calc R
H32A H 0.3745 1.0292 0.9327 0.051 Uiso 1 1 calc R
C21A C 0.2597(3) 0.9063(3) 0.8854(3) 0.0377(9) Uani 1 1 d .
H28A H 0.2459 0.8507 0.8781 0.057 Uiso 1 1 calc R
H27A H 0.2133 0.9358 0.8474 0.057 Uiso 1 1 calc R
H29A H 0.2514 0.9216 0.9370 0.057 Uiso 1 1 calc R
C15A C 0.5136(2) 0.65562(19) 0.8047(2) 0.0227(6) Uani 1 1 d .
C16A C 0.5069(3) 0.5666(2) 0.8042(3) 0.0312(8) Uani 1 1 d .
H16A H 0.4793 0.5486 0.7524 0.047 Uiso 1 1 calc R
H17A H 0.4636 0.5498 0.8395 0.047 Uiso 1 1 calc R
H15A H 0.5734 0.5445 0.8205 0.047 Uiso 1 1 calc R
C18A C 0.5903(3) 0.6812(2) 0.7569(3) 0.0319(8) Uani 1 1 d .
H20A H 0.5940 0.7380 0.7565 0.048 Uiso 1 1 calc R
H19A H 0.5705 0.6622 0.7043 0.048 Uiso 1 1 calc R
H18A H 0.6555 0.6599 0.7792 0.048 Uiso 1 1 calc R
C17A C 0.5464(3) 0.6835(2) 0.8872(2) 0.0347(8) Uani 1 1 d .
H22A H 0.4989 0.6652 0.9185 0.052 Uiso 1 1 calc R
H23A H 0.5487 0.7403 0.8881 0.052 Uiso 1 1 calc R
H21A H 0.6125 0.6627 0.9078 0.052 Uiso 1 1 calc R
C6B C 0.7623(2) 0.87582(18) 0.74625(18) 0.0185(6) Uani 1 1 d .
H6B H 0.7649 0.8238 0.7715 0.022 Uiso 1 1 calc R
C7B C 0.7703(2) 0.89041(19) 0.66822(18) 0.0196(6) Uani 1 1 d .
C8B C 0.7625(2) 0.9727(2) 0.65689(19) 0.0210(6) Uani 1 1 d .
H8B H 0.7675 1.0004 0.6083 0.025 Uiso 1 1 calc R
C9B C 0.7509(2) 1.00891(19) 0.72659(19) 0.0206(6) Uani 1 1 d .
H9B H 0.7435 1.0658 0.7351 0.025 Uiso 1 1 calc R
C10B C 0.7518(2) 0.94911(18) 0.78214(19) 0.0189(6) Uani 1 1 d .
C11B C 0.7450(2) 0.9643(2) 0.86353(19) 0.0213(6) Uani 1 1 d .
C12B C 0.7849(3) 0.9025(2) 0.92406(19) 0.0243(7) Uani 1 1 d .
C13B C 0.8958(3) 0.8732(2) 0.93362(19) 0.0261(7) Uani 1 1 d .
C14B C 0.9724(2) 0.9338(2) 0.92054(19) 0.0248(7) Uani 1 1 d .
H14B H 0.9531 0.9848 0.9403 0.030 Uiso 1 1 calc R
C1B C 0.9859(2) 0.9446(2) 0.83927(18) 0.0207(6) Uani 1 1 d .
C5B C 0.9882(2) 1.0183(2) 0.80384(18) 0.0196(6) Uani 1 1 d .
H5B H 0.9762 1.0693 0.8275 0.024 Uiso 1 1 calc R
C4B C 1.0077(2) 1.00766(18) 0.72801(17) 0.0174(6) Uani 1 1 d .
C3B C 1.0187(2) 0.92616(19) 0.71760(19) 0.0201(6) Uani 1 1 d .
H3B H 1.0313 0.9008 0.6696 0.024 Uiso 1 1 calc R
C2B C 1.0059(2) 0.8865(2) 0.78557(19) 0.0211(6) Uani 1 1 d .
H2B H 1.0105 0.8292 0.7945 0.025 Uiso 1 1 calc R
C19B C 0.7766(3) 0.8281(2) 0.60906(19) 0.0236(6) Uani 1 1 d .
C21B C 0.8167(3) 0.8607(2) 0.5406(2) 0.0333(8) Uani 1 1 d .
H27B H 0.8828 0.8829 0.5582 0.050 Uiso 1 1 calc R
H28B H 0.7718 0.9013 0.5158 0.050 Uiso 1 1 calc R
H29B H 0.8211 0.8191 0.5038 0.050 Uiso 1 1 calc R
C22B C 0.6704(3) 0.7975(3) 0.5815(2) 0.0347(9) Uani 1 1 d .
H32B H 0.6264 0.8409 0.5627 0.052 Uiso 1 1 calc R
H30B H 0.6466 0.7722 0.6241 0.052 Uiso 1 1 calc R
H31B H 0.6707 0.7600 0.5400 0.052 Uiso 1 1 calc R
C20B C 0.8420(3) 0.7609(2) 0.6443(2) 0.0355(9) Uani 1 1 d .
H25B H 0.8197 0.7431 0.6908 0.053 Uiso 1 1 calc R
H24B H 0.9112 0.7784 0.6573 0.053 Uiso 1 1 calc R
H26B H 0.8373 0.7182 0.6074 0.053 Uiso 1 1 calc R
C15B C 1.0245(2) 1.07174(18) 0.67349(18) 0.0194(6) Uani 1 1 d .
C16B C 1.1354(3) 1.0942(2) 0.6928(2) 0.0291(7) Uani 1 1 d .
H17B H 1.1762 1.0498 0.6832 0.044 Uiso 1 1 calc R
H15B H 1.1525 1.1091 0.7469 0.044 Uiso 1 1 calc R
H16B H 1.1480 1.1379 0.6606 0.044 Uiso 1 1 calc R
C17B C 1.0004(3) 1.0450(2) 0.5903(2) 0.0269(7) Uani 1 1 d .
H23B H 0.9294 1.0326 0.5769 0.040 Uiso 1 1 calc R
H21B H 1.0397 0.9988 0.5838 0.040 Uiso 1 1 calc R
H22B H 1.0164 1.0865 0.5569 0.040 Uiso 1 1 calc R
C18B C 0.9616(3) 1.1432(2) 0.6839(2) 0.0251(7) Uani 1 1 d .
H18B H 0.9803 1.1626 0.7364 0.038 Uiso 1 1 calc R
H20B H 0.8911 1.1290 0.6741 0.038 Uiso 1 1 calc R
H19B H 0.9732 1.1837 0.6478 0.038 Uiso 1 1 calc R
F1A F 0.2557(3) 0.95528(16) 0.56600(17) 0.0678(11) Uani 1 1 d .
F2A F 0.3936(3) 0.9159(2) 0.54106(18) 0.0622(9) Uani 1 1 d .
F4A F 0.2405(2) 0.85011(16) 0.46181(13) 0.0445(6) Uani 1 1 d .
F3A F 0.3407(2) 0.77136(18) 0.53366(16) 0.0532(8) Uani 1 1 d .
F6A F 0.1406(2) 0.84058(18) 0.60552(17) 0.0495(7) Uani 1 1 d .
F5A F 0.1095(2) 0.77380(16) 0.49998(14) 0.0419(6) Uani 1 1 d .
F7A F 0.10749(18) 0.68593(17) 0.61868(15) 0.0436(6) Uani 1 1 d .
F2B F 0.64805(15) 0.97522(14) 0.87149(13) 0.0302(5) Uani 1 1 d .
F1B F 0.79122(16) 1.03210(12) 0.88812(12) 0.0269(4) Uani 1 1 d .
F3B F 0.72615(16) 0.83910(13) 0.91092(13) 0.0309(5) Uani 1 1 d .
F4B F 0.77455(18) 0.93176(15) 0.99256(12) 0.0342(5) Uani 1 1 d .
F5B F 0.89814(17) 0.81009(13) 0.88870(13) 0.0301(5) Uani 1 1 d .
F6B F 0.91923(18) 0.84772(16) 1.00703(13) 0.0375(5) Uani 1 1 d .
F7B F 1.06262(16) 0.91085(16) 0.96482(12) 0.0352(5) Uani 1 1 d .

loop_
_atom_site_aniso_label
_atom_site_aniso_U_11
_atom_site_aniso_U_22
_atom_site_aniso_U_33
_atom_site_aniso_U_23
_atom_site_aniso_U_13
_atom_site_aniso_U_12
Fe1 0.0150(2) 0.0124(2) 0.0237(2) 0.00116(16) 0.00286(16) -0.00143(15)
Fe2 0.0131(2) 0.0167(2) 0.0157(2) 0.00019(15) 0.00488(15) 0.00195(15)
C10A 0.0406(19) 0.0136(14) 0.0274(17) 0.0023(12) 0.0048(14) -0.0043(13)
C9A 0.0241(15) 0.0136(14) 0.0350(18) 0.0007(13) 0.0013(13) -0.0001(11)
C8A 0.0183(14) 0.0161(14) 0.0295(16) -0.0013(12) 0.0057(12) -0.0028(11)
C7A 0.0197(14) 0.0178(14) 0.0284(16) -0.0028(12) 0.0071(12) -0.0049(11)
C6A 0.0323(17) 0.0191(15) 0.0287(17) -0.0017(13) 0.0137(14) -0.0085(13)
C11A 0.056(3) 0.028(2) 0.031(2) 0.0043(15) 0.0086(18) -0.0005(18)
C12A 0.044(2) 0.034(2) 0.0234(17) 0.0019(15) 0.0093(15) 0.0040(16)
C13A 0.047(3) 0.059(3) 0.0257(19) 0.0061(19) -0.0077(17) -0.012(2)
C14A 0.0300(19) 0.040(2) 0.044(2) 0.0153(18) -0.0111(17) -0.0111(16)
C1A 0.0223(15) 0.0165(14) 0.0328(18) 0.0069(13) -0.0039(13) -0.0042(12)
C2A 0.0241(15) 0.0145(14) 0.0238(15) 0.0001(11) 0.0017(12) -0.0025(11)
C3A 0.0167(13) 0.0145(13) 0.0227(15) 0.0013(11) 0.0031(11) -0.0007(10)
C4A 0.0199(14) 0.0164(14) 0.0281(16) 0.0014(12) 0.0069(12) -0.0035(11)
C5A 0.0180(14) 0.0153(14) 0.043(2) 0.0041(13) 0.0057(13) -0.0034(11)
C19A 0.0214(15) 0.0253(17) 0.0312(17) -0.0062(13) 0.0117(13) -0.0046(12)
C20A 0.0335(19) 0.036(2) 0.0260(17) -0.0033(15) 0.0084(14) -0.0040(15)
C22A 0.036(2) 0.0265(18) 0.043(2) -0.0135(16) 0.0162(17) -0.0037(15)
C21A 0.0278(18) 0.045(2) 0.046(2) -0.0121(19) 0.0207(17) -0.0097(16)
C15A 0.0187(14) 0.0191(15) 0.0287(16) 0.0013(12) 0.0001(12) 0.0026(11)
C16A 0.0251(17) 0.0185(16) 0.048(2) 0.0052(15) 0.0011(15) 0.0057(13)
C18A 0.0201(16) 0.0266(18) 0.050(2) -0.0010(16) 0.0097(15) 0.0015(13)
C17A 0.0306(18) 0.037(2) 0.0310(19) -0.0017(16) -0.0089(15) 0.0030(15)
C6B 0.0173(13) 0.0192(15) 0.0203(14) -0.0010(11) 0.0066(11) -0.0012(11)
C7B 0.0176(13) 0.0223(15) 0.0192(14) -0.0003(12) 0.0040(11) -0.0011(11)
C8B 0.0169(13) 0.0232(15) 0.0225(15) 0.0035(12) 0.0022(11) 0.0009(11)
C9B 0.0144(13) 0.0200(15) 0.0273(16) 0.0017(12) 0.0038(11) 0.0041(11)
C10B 0.0140(13) 0.0208(15) 0.0229(15) -0.0022(11) 0.0061(11) 0.0000(11)
C11B 0.0174(14) 0.0230(15) 0.0255(16) -0.0064(12) 0.0097(12) -0.0009(11)
C12B 0.0253(16) 0.0298(17) 0.0206(15) -0.0051(13) 0.0114(12) -0.0059(13)
C13B 0.0291(17) 0.0316(18) 0.0188(15) 0.0050(13) 0.0072(12) 0.0022(14)
C14B 0.0165(14) 0.0372(19) 0.0197(15) 0.0028(13) 0.0007(11) 0.0001(13)
C1B 0.0143(13) 0.0289(17) 0.0192(14) 0.0021(12) 0.0039(11) 0.0011(11)
C5B 0.0141(13) 0.0256(16) 0.0194(14) -0.0024(12) 0.0039(11) -0.0019(11)
C4B 0.0134(12) 0.0210(15) 0.0188(14) -0.0010(11) 0.0055(10) 0.0004(10)
C3B 0.0163(13) 0.0235(15) 0.0222(15) 0.0012(12) 0.0077(11) 0.0033(11)
C2B 0.0165(13) 0.0230(15) 0.0248(15) 0.0045(12) 0.0062(11) 0.0050(11)
C19B 0.0294(16) 0.0250(16) 0.0173(14) -0.0029(12) 0.0068(12) -0.0029(13)
C21B 0.043(2) 0.037(2) 0.0231(17) -0.0052(15) 0.0162(15) -0.0092(17)
C22B 0.040(2) 0.039(2) 0.0249(17) -0.0095(15) 0.0079(15) -0.0133(17)
C20B 0.053(2) 0.0260(18) 0.0277(18) -0.0068(15) 0.0087(17) 0.0107(17)
C15B 0.0202(14) 0.0182(14) 0.0215(14) 0.0007(11) 0.0082(11) -0.0004(11)
C16B 0.0225(16) 0.0238(17) 0.043(2) 0.0052(15) 0.0104(14) -0.0019(13)
C17B 0.0349(18) 0.0262(17) 0.0223(16) 0.0006(13) 0.0128(14) -0.0024(14)
C18B 0.0266(16) 0.0213(16) 0.0283(17) 0.0009(13) 0.0072(13) 0.0050(12)
F1A 0.125(3) 0.0296(14) 0.0407(16) 0.0044(11) -0.0055(17) 0.0213(16)
F2A 0.078(2) 0.070(2) 0.0442(16) 0.0081(15) 0.0246(15) -0.0183(18)
F4A 0.0653(17) 0.0467(15) 0.0218(11) 0.0068(10) 0.0089(11) -0.0001(13)
F3A 0.0658(18) 0.0566(17) 0.0450(15) 0.0121(13) 0.0311(14) 0.0327(15)
F6A 0.0459(15) 0.0522(17) 0.0509(16) -0.0092(13) 0.0099(12) 0.0166(13)
F5A 0.0448(14) 0.0472(14) 0.0278(12) 0.0037(10) -0.0088(10) -0.0016(11)
F7A 0.0312(12) 0.0559(16) 0.0402(13) 0.0064(12) -0.0027(10) -0.0125(11)
F2B 0.0189(9) 0.0399(12) 0.0342(11) -0.0079(9) 0.0116(8) 0.0003(8)
F1B 0.0275(10) 0.0241(10) 0.0299(10) -0.0070(8) 0.0073(8) -0.0026(8)
F3B 0.0299(11) 0.0299(11) 0.0353(11) 0.0008(9) 0.0118(9) -0.0087(9)
F4B 0.0386(12) 0.0464(14) 0.0216(10) -0.0065(9) 0.0160(9) -0.0005(10)
F5B 0.0370(12) 0.0243(10) 0.0323(11) 0.0060(8) 0.0153(9) 0.0050(9)
F6B 0.0363(12) 0.0536(15) 0.0234(10) 0.0159(10) 0.0077(9) 0.0025(11)
F7B 0.0222(10) 0.0583(15) 0.0236(10) 0.0105(10) -0.0002(8) 0.0037(10)

loop_
_atom_type_symbol
_atom_type_description
_atom_type_scat_dispersion_real
_atom_type_scat_dispersion_imag
_atom_type_scat_source
C C 0.0033 0.0016 'International Tables Vol C Tables 4.2.6.8 and 6.1.1.4'
H H 0.0000 0.0000 'International Tables Vol C Tables 4.2.6.8 and 6.1.1.4'
O O 0.0106 0.0060 'International Tables Vol C Tables 4.2.6.8 and 6.1.1.4'
F F 0.0171 0.0103 'International Tables Vol C Tables 4.2.6.8 and 6.1.1.4'
Fe Fe 0.3463 0.8444 'International Tables Vol C Tables 4.2.6.8 and 6.1.1.4'

loop_
_geom_angle_atom_site_label_1
_geom_angle_atom_site_label_2
_geom_angle_atom_site_label_3
_geom_angle
C10A Fe1 C1A 107.94(14)
C10A Fe1 C5A 128.84(15)
C1A Fe1 C5A 40.93(15)
C10A Fe1 C9A 41.24(15)
C1A Fe1 C9A 116.69(14)
C5A Fe1 C9A 107.05(14)
C10A Fe1 C6A 40.79(15)
C1A Fe1 C6A 129.65(15)
C5A Fe1 C6A 167.90(15)
C9A Fe1 C6A 68.88(15)
C10A Fe1 C4A 167.72(15)
C1A Fe1 C4A 68.76(14)
C5A Fe1 C4A 41.09(13)
C9A Fe1 C4A 128.62(14)
C6A Fe1 C4A 150.19(14)
C10A Fe1 C2A 117.50(14)
C1A Fe1 C2A 40.80(13)
C5A Fe1 C2A 68.70(14)
C9A Fe1 C2A 150.54(14)
C6A Fe1 C2A 108.88(14)
C4A Fe1 C2A 68.31(13)
C10A Fe1 C7A 68.21(14)
C1A Fe1 C7A 168.64(15)
C5A Fe1 C7A 149.74(15)
C9A Fe1 C7A 68.02(13)
C6A Fe1 C7A 40.60(14)
C4A Fe1 C7A 117.29(14)
C2A Fe1 C7A 130.43(13)
C10A Fe1 C3A 150.27(14)
C1A Fe1 C3A 68.94(13)
C5A Fe1 C3A 69.22(13)
C9A Fe1 C3A 167.37(14)
C6A Fe1 C3A 117.23(14)
C4A Fe1 C3A 40.88(12)
C2A Fe1 C3A 40.63(12)
C7A Fe1 C3A 108.74(13)
C10A Fe1 C8A 69.07(14)
C1A Fe1 C8A 149.44(14)
C5A Fe1 C8A 115.95(14)
C9A Fe1 C8A 40.73(13)
C6A Fe1 C8A 68.95(13)
C4A Fe1 C8A 107.39(14)
C2A Fe1 C8A 168.07(13)
C7A Fe1 C8A 40.54(12)
C3A Fe1 C8A 129.00(13)
C10B Fe2 C1B 104.91(13)
C10B Fe2 C2B 128.35(13)
C1B Fe2 C2B 41.75(13)
C10B Fe2 C9B 41.36(13)
C1B Fe2 C9B 127.78(13)
C2B Fe2 C9B 167.59(13)
C10B Fe2 C6B 41.56(12)
C1B Fe2 C6B 114.59(13)
C2B Fe2 C6B 107.21(13)
C9B Fe2 C6B 69.37(13)
C10B Fe2 C5B 114.37(13)
C1B Fe2 C5B 40.90(13)
C2B Fe2 C5B 68.98(14)
C9B Fe2 C5B 107.19(13)
C6B Fe2 C5B 147.83(13)
C10B Fe2 C3B 168.43(13)
C1B Fe2 C3B 68.89(13)
C2B Fe2 C3B 40.67(12)
C9B Fe2 C3B 150.09(13)
C6B Fe2 C3B 130.96(13)
C5B Fe2 C3B 67.84(13)
C10B Fe2 C8B 68.57(13)
C1B Fe2 C8B 167.52(14)
C2B Fe2 C8B 150.54(14)
C9B Fe2 C8B 40.47(13)
C6B Fe2 C8B 68.15(13)
C5B Fe2 C8B 130.81(13)
C3B Fe2 C8B 119.36(13)
C10B Fe2 C7B 69.19(13)
C1B Fe2 C7B 148.76(14)
C2B Fe2 C7B 116.86(14)
C9B Fe2 C7B 68.84(13)
C6B Fe2 C7B 40.61(12)
C5B Fe2 C7B 169.99(13)
C3B Fe2 C7B 110.69(13)
C8B Fe2 C7B 40.45(13)
C10B Fe2 C4B 148.06(13)
C1B Fe2 C4B 68.90(13)
C2B Fe2 C4B 68.71(13)
C9B Fe2 C4B 116.58(13)
C6B Fe2 C4B 170.04(12)
C5B Fe2 C4B 40.44(12)
C3B Fe2 C4B 40.25(12)
C8B Fe2 C4B 110.61(13)
C7B Fe2 C4B 132.16(12)
C6A C10A C9A 108.5(3)
C6A C10A C11A 123.1(4)
C9A C10A C11A 127.9(4)
C6A C10A Fe1 70.6(2)
C9A C10A Fe1 70.17(19)
C11A C10A Fe1 131.3(3)
C10A C9A C8A 108.3(3)
C10A C9A Fe1 68.59(19)
C8A C9A Fe1 70.79(19)
C7A C8A C9A 106.5(3)
C7A C8A C19A 126.9(3)
C9A C8A C19A 126.1(3)
C7A C8A Fe1 69.26(18)
C9A C8A Fe1 68.48(18)
C19A C8A Fe1 133.2(2)
C6A C7A C8A 109.4(3)
C6A C7A Fe1 69.17(19)
C8A C7A Fe1 70.20(18)
C10A C6A C7A 107.3(3)
C10A C6A Fe1 68.65(19)
C7A C6A Fe1 70.23(19)
F1A C11A F2A 102.8(4)
F1A C11A C10A 110.7(4)
F2A C11A C10A 110.6(4)
F1A C11A C12A 107.7(4)
F2A C11A C12A 104.3(3)
C10A C11A C12A 119.4(3)
F3A C12A F4A 106.9(3)
F3A C12A C11A 107.7(4)
F4A C12A C11A 106.0(3)
F3A C12A C13A 108.0(4)
F4A C12A C13A 107.9(3)
C11A C12A C13A 119.7(4)
F5A C13A F6A 104.9(4)
F5A C13A C14A 108.8(4)
F6A C13A C14A 106.7(4)
F5A C13A C12A 109.6(4)
F6A C13A C12A 106.4(4)
C14A C13A C12A 119.4(4)
F7A C14A C13A 109.8(4)
F7A C14A C1A 108.8(3)
C13A C14A C1A 119.4(4)
C5A C1A C2A 108.2(3)
C5A C1A C14A 126.6(3)
C2A C1A C14A 124.6(4)
C5A C1A Fe1 69.55(19)
C2A C1A Fe1 70.40(19)
C14A C1A Fe1 132.1(3)
C1A C2A C3A 108.7(3)
C1A C2A Fe1 68.80(19)
C3A C2A Fe1 70.21(18)
C2A C3A C4A 106.9(3)
C2A C3A C15A 125.5(3)
C4A C3A C15A 127.4(3)
C2A C3A Fe1 69.16(18)
C4A C3A Fe1 68.97(18)
C15A C3A Fe1 131.8(2)
C5A C4A C3A 108.4(3)
C5A C4A Fe1 68.74(19)
C3A C4A Fe1 70.15(18)
C1A C5A C4A 107.8(3)
C1A C5A Fe1 69.53(19)
C4A C5A Fe1 70.17(18)
C8A C19A C20A 111.9(3)
C8A C19A C21A 110.8(3)
C20A C19A C21A 109.7(3)
C8A C19A C22A 107.0(3)
C20A C19A C22A 108.6(3)
C21A C19A C22A 108.7(3)
C3A C15A C17A 111.5(3)
C3A C15A C18A 110.6(3)
C17A C15A C18A 109.3(3)
C3A C15A C16A 107.1(3)
C17A C15A C16A 109.0(3)
C18A C15A C16A 109.4(3)
C7B C6B C10B 107.8(3)
C7B C6B Fe2 71.07(18)
C10B C6B Fe2 67.47(17)
C6B C7B C8B 107.0(3)
C6B C7B C19B 124.7(3)
C8B C7B C19B 128.1(3)
C6B C7B Fe2 68.32(17)
C8B C7B Fe2 69.33(18)
C19B C7B Fe2 131.3(2)
C9B C8B C7B 109.3(3)
C9B C8B Fe2 68.59(18)
C7B C8B Fe2 70.22(18)
C8B C9B C10B 107.2(3)
C8B C9B Fe2 70.94(18)
C10B C9B Fe2 67.80(17)
C9B C10B C6B 108.6(3)
C9B C10B C11B 123.4(3)
C6B C10B C11B 128.0(3)
C9B C10B Fe2 70.84(18)
C6B C10B Fe2 70.97(17)
C11B C10B Fe2 123.0(2)
F1B C11B F2B 104.5(3)
F1B C11B C10B 110.8(3)
F2B C11B C10B 110.8(3)
F1B C11B C12B 106.6(3)
F2B C11B C12B 104.4(3)
C10B C11B C12B 118.6(3)
F4B C12B F3B 107.6(3)
F4B C12B C11B 106.7(3)
F3B C12B C11B 108.3(3)
F4B C12B C13B 106.2(3)
F3B C12B C13B 106.8(3)
C11B C12B C13B 120.5(3)
F5B C13B F6B 106.2(3)
F5B C13B C14B 111.8(3)
F6B C13B C14B 108.6(3)
F5B C13B C12B 108.6(3)
F6B C13B C12B 105.2(3)
C14B C13B C12B 115.9(3)
F7B C14B C1B 109.1(3)
F7B C14B C13B 106.3(3)
C1B C14B C13B 116.0(3)
C5B C1B C2B 107.8(3)
C5B C1B C14B 123.6(3)
C2B C1B C14B 128.4(3)
C5B C1B Fe2 70.99(18)
C2B C1B Fe2 69.96(18)
C14B C1B Fe2 128.1(2)
C1B C5B C4B 108.9(3)
C1B C5B Fe2 68.11(18)
C4B C5B Fe2 71.13(18)
C3B C4B C5B 106.9(3)
C3B C4B C15B 127.1(3)
C5B C4B C15B 125.7(3)
C3B C4B Fe2 68.99(17)
C5B C4B Fe2 68.43(17)
C15B C4B Fe2 132.5(2)
C2B C3B C4B 109.3(3)
C2B C3B Fe2 68.61(17)
C4B C3B Fe2 70.75(17)
C3B C2B C1B 107.1(3)
C3B C2B Fe2 70.72(18)
C1B C2B Fe2 68.29(17)
C7B C19B C20B 110.9(3)
C7B C19B C21B 111.3(3)
C20B C19B C21B 109.7(3)
C7B C19B C22B 107.1(3)
C20B C19B C22B 108.7(3)
C21B C19B C22B 109.1(3)
C4B C15B C17B 111.5(3)
C4B C15B C18B 110.8(3)
C17B C15B C18B 109.4(3)
C4B C15B C16B 107.4(3)
C17B C15B C16B 108.8(3)
C18B C15B C16B 108.8(3)

loop_
_geom_bond_atom_site_label_1
_geom_bond_atom_site_label_2
_geom_bond_distance
Fe1 C10A 2.021(3)
Fe1 C1A 2.031(3)
Fe1 C5A 2.031(3)
Fe1 C9A 2.042(3)
Fe1 C6A 2.046(3)
Fe1 C4A 2.050(3)
Fe1 C2A 2.052(3)
Fe1 C7A 2.061(3)
Fe1 C3A 2.066(3)
Fe1 C8A 2.073(3)
Fe2 C10B 1.997(3)
Fe2 C1B 2.014(3)
Fe2 C2B 2.036(3)
Fe2 C9B 2.037(3)
Fe2 C6B 2.044(3)
Fe2 C5B 2.052(3)
Fe2 C3B 2.064(3)
Fe2 C8B 2.068(3)
Fe2 C7B 2.080(3)
Fe2 C4B 2.088(3)
C10A C6A 1.418(5)
C10A C9A 1.431(5)
C10A C11A 1.503(5)
C9A C8A 1.432(5)
C8A C7A 1.432(4)
C8A C19A 1.515(5)
C7A C6A 1.425(5)
C11A F1A 1.349(5)
C11A F2A 1.370(5)
C11A C12A 1.525(6)
C12A F3A 1.345(5)
C12A F4A 1.358(4)
C12A C13A 1.538(6)
C13A F5A 1.332(5)
C13A F6A 1.409(6)
C13A C14A 1.482(6)
C14A F7A 1.361(5)
C14A C1A 1.512(5)
C1A C5A 1.420(5)
C1A C2A 1.423(5)
C2A C3A 1.430(4)
C3A C4A 1.437(4)
C3A C15A 1.514(4)
C4A C5A 1.432(5)
C19A C20A 1.523(5)
C19A C21A 1.529(5)
C19A C22A 1.547(5)
C15A C17A 1.528(5)
C15A C18A 1.529(5)
C15A C16A 1.538(5)
C6B C7B 1.431(4)
C6B C10B 1.434(4)
C7B C8B 1.434(5)
C7B C19B 1.516(5)
C8B C9B 1.420(5)
C9B C10B 1.425(5)
C10B C11B 1.488(4)
C11B F1B 1.362(4)
C11B F2B 1.372(4)
C11B C12B 1.542(5)
C12B F4B 1.348(4)
C12B F3B 1.352(4)
C12B C13B 1.579(5)
C13B F5B 1.353(4)
C13B F6B 1.357(4)
C13B C14B 1.527(5)
C14B F7B 1.395(4)
C14B C1B 1.499(5)
C1B C5B 1.421(5)
C1B C2B 1.443(5)
C5B C4B 1.431(4)
C4B C3B 1.429(4)
C4B C15B 1.513(4)
C3B C2B 1.425(4)
C19B C20B 1.526(5)
C19B C21B 1.529(5)
C19B C22B 1.539(5)
C15B C17B 1.525(5)
C15B C18B 1.533(4)
C15B C16B 1.542(5)
